data_7100142
loop_
_publ_author_name
'Isamu Kinoshita'
'Rika Tanaka Hamazawa'
'Masakazu Hirotsu'
'Riichi Miyamoto'
'Takanori Nishioka'
'L.J. Wright'

_publ_section_title
;
A Two-Dimensional Clathrate Hydrate Sandwiched by
Planar Arrays of a Copper Complex
;
_journal_name_full 'Chemical Communications'
_journal_paper_doi 10.1039/b505681k
_journal_year 2005
_chemical_formula_moiety 'C64 H72 Cu4 F4 N12 O12 S12 '
_chemical_formula_sum 'C64 H72 Cu4 F4 N12 O12 S12'
_chemical_formula_weight 1916.24
_space_group_crystal_system triclinic
_space_group_IT_number 2
_space_group_name_Hall '-P 1'
_space_group_name_H-M_alt 'P -1'
_cell_angle_alpha 73.370(5)
_cell_angle_beta 89.560(7)
_cell_angle_gamma 84.760(6)
_cell_formula_units_Z 2
_cell_length_a 14.220(2)
_cell_length_b 16.120(2)
_cell_length_c 18.390(2)
_cell_measurement_temperature 193.1
_cell_volume 4021.5(8)
_exptl_crystal_density_diffrn 1.582
_cod_original_formula_sum 'C64 H72 Cu4 F4 N12 O12 S12 '
_cod_database_code 7100142

loop_
_space_group_symop_id
_space_group_symop_operation_xyz
1 x,y,z
2 -x,-y,-z

loop_
_atom_site_label
_atom_site_type_symbol
_atom_site_fract_x
_atom_site_fract_y
_atom_site_fract_z
_atom_site_U_iso_or_equiv
_atom_site_adp_type
_atom_site_occupancy
_atom_site_symmetry_multiplicity
_atom_site_calc_flag
_atom_site_refinement_flags
_atom_site_disorder_assembly
_atom_site_disorder_group
Cu(1) Cu 0.59459(3) 0.24774(3) 0.55259(2) 0.02128(11) Uani 1.00 1 d . . .
Cu(2) Cu 0.07785(3) 0.24659(3) 0.57331(2) 0.02250(11) Uani 1.00 1 d . . .
Cu(3) Cu 0.57552(3) 0.24692(3) 0.05211(2) 0.02254(11) Uani 1.00 1 d . . .
Cu(4) Cu 0.09384(3) 0.25137(3) 0.07273(2) 0.02223(11) Uani 1.00 1 d . . .
S(1) S 0.53640(8) 0.08148(6) 0.67694(6) 0.0352(3) Uani 1.00 1 d . . .
S(2) S 0.73199(7) 0.08283(6) 0.62574(6) 0.0346(3) Uani 1.00 1 d . . .
S(3) S 0.58112(8) 0.06513(6) 0.52610(6) 0.0346(3) Uani 1.00 1 d . . .
S(4) S 0.13190(12) 0.07175(8) 0.70253(7) 0.0462(4) Uani 0.90 1 d P . .
S(5) S 0.19853(9) 0.08184(7) 0.54936(9) 0.0426(4) Uani 0.90 1 d P . .
S(6) S -0.00297(8) 0.07056(7) 0.58549(7) 0.0363(3) Uani 0.90 1 d P . .
S(7) S 0.49057(12) 0.07064(9) 0.12477(10) 0.0287(4) Uani 0.90 1 d P . .
S(8) S 0.62890(13) 0.07467(7) 0.00611(7) 0.0364(4) Uani 0.90 1 d P . .
S(9) S 0.69244(9) 0.07913(7) 0.15655(9) 0.0352(3) Uani 0.90 1 d P . .
S(10) S 0.08042(12) 0.07329(7) 0.19607(7) 0.0317(4) Uani 0.90 1 d P . .
S(11) S 0.03681(9) 0.08154(7) 0.03902(8) 0.0380(3) Uani 0.90 1 d P . .
S(12) S 0.23257(9) 0.08678(7) 0.08515(7) 0.0289(3) Uani 0.90 1 d P . .
S(13) S 0.5128(13) 0.0666(13) 0.1441(10) 0.044(6) Uiso 0.10 1 d P . .
S(14) S 0.5868(9) 0.0758(8) -0.0004(7) 0.030(3) Uiso 0.10 1 d P . .
S(15) S 0.7121(10) 0.0791(10) 0.1237(9) 0.043(4) Uiso 0.10 1 d P . .
S(16) S 0.0751(8) 0.0674(7) 0.6990(6) 0.027(2) Uiso 0.10 1 d P . .
S(17) S 0.2239(7) 0.0831(6) 0.5906(6) 0.023(2) Uiso 0.10 1 d P . .
S(18) S 0.0314(9) 0.0652(8) 0.5442(8) 0.042(3) Uiso 0.10 1 d P . .
S(19) S 0.1207(12) 0.0661(12) 0.2006(10) 0.053(5) Uiso 0.10 1 d P . .
S(20) S -0.0030(13) 0.0749(12) 0.0778(12) 0.074(5) Uiso 0.10 1 d P . .
S(21) S 0.205(2) 0.075(2) 0.064(2) 0.104(9) Uiso 0.10 1 d P . .
F(1) F 0.5820(1) 0.37467(12) 0.51336(12) 0.0277(6) Uani 1.00 1 d . . .
F(2) F 0.0497(2) 0.37143(12) 0.54456(12) 0.0292(6) Uani 1.00 1 d . . .
F(3) F 0.5481(2) 0.37197(12) 0.02114(12) 0.0297(6) Uani 1.00 1 d . . .
F(4) F 0.0818(1) 0.37835(12) 0.04587(12) 0.0273(6) Uani 1.00 1 d . . .
O(1) O 0.6114(2) 0.5220(2) 0.0250(2) 0.0345(8) Uani 1.00 1 d . . .
O(2) O 0.5891(2) 0.4834(2) 0.1884(2) 0.0521(10) Uani 1.00 1 d . . .
O(3) O 0.7376(2) 0.4955(2) 0.2800(2) 0.0541(10) Uani 1.00 1 d . . .
O(4) O -0.0762(2) 0.4741(2) 0.2420(2) 0.0525(10) Uani 1.00 1 d . . .
O(5) O 0.0873(2) 0.4948(2) 0.3160(2) 0.0521(10) Uani 1.00 1 d . . .
O(6) O 0.2410(2) 0.4971(2) 0.2213(2) 0.0478(10) Uani 1.00 1 d . . .
O(7) O 0.4265(2) 0.4661(2) 0.2739(2) 0.0452(9) Uani 1.00 1 d . . .
O(8) O 0.4614(2) 0.4960(2) 0.4123(2) 0.0426(9) Uani 1.00 1 d . . .
O(9) O 0.2301(2) 0.4679(2) 0.0757(2) 0.0464(10) Uani 1.00 1 d . . .
O(10) O 0.0417(2) 0.5065(2) -0.0902(2) 0.0420(8) Uani 1.00 1 d . . .
O(11) O 0.7295(2) 0.4670(2) 0.4402(2) 0.0469(9) Uani 1.00 1 d . . .
O(12) O -0.1112(2) 0.4769(2) 0.5363(2) 0.0353(8) Uani 1.00 1 d . . .
N(1) N 0.4705(2) 0.2472(2) 0.6143(2) 0.0249(8) Uani 1.00 1 d . . .
N(2) N 0.7099(2) 0.2498(2) 0.6226(2) 0.0251(8) Uani 1.00 1 d . . .
N(3) N 0.6026(2) 0.2286(2) 0.4467(2) 0.0233(8) Uani 1.00 1 d . . .
N(4) N 0.0832(2) 0.2396(2) 0.6858(2) 0.0249(8) Uani 1.00 1 d . . .
N(5) N 0.2038(2) 0.2536(2) 0.5114(2) 0.0235(8) Uani 1.00 1 d . . .
N(6) N -0.0263(2) 0.2348(2) 0.4997(2) 0.0244(8) Uani 1.00 1 d . . .
N(7) N 0.4733(2) 0.2336(2) 0.1336(2) 0.0243(8) Uani 1.00 1 d . . .
N(8) N 0.5815(2) 0.2439(2) -0.0573(2) 0.0234(8) Uani 1.00 1 d . . .
N(9) N 0.7020(2) 0.2511(2) 0.1100(2) 0.0264(8) Uani 1.00 1 d . . .
N(10) N 0.1036(2) 0.2380(2) 0.1867(2) 0.0219(7) Uani 1.00 1 d . . .
N(11) N -0.0291(2) 0.2482(2) 0.0124(2) 0.0252(8) Uani 1.00 1 d . . .
N(12) N 0.2084(2) 0.2514(2) 0.0003(2) 0.0255(8) Uani 1.00 1 d . . .
C(1) C 0.6108(3) 0.1170(2) 0.5960(2) 0.0237(9) Uani 1.00 1 d . . .
C(2) C 0.1033(3) 0.1154(2) 0.6030(2) 0.0260(9) Uani 1.00 1 d . . .
C(3) C 0.5987(3) 0.1158(2) 0.0849(2) 0.0256(9) Uani 1.00 1 d . . .
C(4) C 0.1099(3) 0.1205(2) 0.0993(2) 0.0264(9) Uani 1.00 1 d . . .
C(5) C 0.4540(3) 0.1733(2) 0.6653(2) 0.0261(9) Uani 1.00 1 d . . .
C(6) C 0.3781(3) 0.1658(3) 0.7146(2) 0.0360(11) Uani 1.00 1 d . . .
C(7) C 0.3191(3) 0.2396(3) 0.7104(3) 0.0400(12) Uani 1.00 1 d . . .
C(8) C 0.3334(3) 0.3162(3) 0.6570(3) 0.0434(13) Uani 1.00 1 d . . .
C(9) C 0.4090(3) 0.3178(3) 0.6091(3) 0.0364(11) Uani 1.00 1 d . . .
C(10) C 0.7594(3) 0.1734(2) 0.6545(2) 0.0256(9) Uani 1.00 1 d . . .
C(11) C 0.8307(3) 0.1633(3) 0.7089(2) 0.0367(11) Uani 1.00 1 d . . .
C(12) C 0.8507(3) 0.2347(3) 0.7299(3) 0.0393(12) Uani 1.00 1 d . . .
C(13) C 0.8008(3) 0.3144(3) 0.6974(3) 0.0408(12) Uani 1.00 1 d . . .
C(14) C 0.7314(3) 0.3190(3) 0.6435(2) 0.0336(11) Uani 1.00 1 d . . .
C(15) C 0.5965(3) 0.1481(2) 0.4420(2) 0.0263(10) Uani 1.00 1 d . . .
C(16) C 0.5956(3) 0.1281(3) 0.3731(2) 0.0335(11) Uani 1.00 1 d . . .
C(17) C 0.6005(3) 0.1946(3) 0.3073(2) 0.0373(12) Uani 1.00 1 d . . .
C(18) C 0.6085(3) 0.2784(3) 0.3107(2) 0.0354(11) Uani 1.00 1 d . . .
C(19) C 0.6098(3) 0.2928(3) 0.3816(2) 0.0305(10) Uani 1.00 1 d . . .
C(20) C 0.1011(3) 0.1615(3) 0.7360(2) 0.0313(10) Uani 1.00 1 d . . .
C(21) C 0.1039(3) 0.1497(3) 0.8145(2) 0.0424(12) Uani 1.00 1 d . . .
C(22) C 0.0903(3) 0.2216(3) 0.8395(3) 0.0442(13) Uani 1.00 1 d . . .
C(23) C 0.0726(3) 0.3036(3) 0.7884(3) 0.0422(13) Uani 1.00 1 d . . .
C(24) C 0.0686(3) 0.3093(3) 0.7116(2) 0.0338(11) Uani 1.00 1 d . . .
C(25) C 0.2483(3) 0.1792(2) 0.5062(2) 0.0277(10) Uani 1.00 1 d . . .
C(26) C 0.3278(3) 0.1766(3) 0.4619(3) 0.0419(13) Uani 1.00 1 d . . .
C(27) C 0.3608(3) 0.2530(3) 0.4214(3) 0.0395(12) Uani 1.00 1 d . . .
C(28) C 0.3158(3) 0.3304(3) 0.4264(3) 0.0437(13) Uani 1.00 1 d . . .
C(29) C 0.2388(3) 0.3277(3) 0.4725(2) 0.0375(11) Uani 1.00 1 d . . .
C(30) C -0.0520(3) 0.1554(2) 0.5072(2) 0.0288(10) Uani 1.00 1 d . . .
C(31) C -0.1180(3) 0.1378(3) 0.4602(3) 0.0376(12) Uani 1.00 1 d . . .
C(32) C -0.1588(3) 0.2058(3) 0.4024(3) 0.0399(12) Uani 1.00 1 d . . .
C(33) C -0.1325(3) 0.2879(3) 0.3926(3) 0.0416(12) Uani 1.00 1 d . . .
C(34) C -0.0655(3) 0.3002(3) 0.4423(2) 0.0361(11) Uani 1.00 1 d . . .
C(35) C 0.4438(3) 0.1542(2) 0.1632(2) 0.0258(9) Uani 1.00 1 d . . .
C(36) C 0.3759(3) 0.1366(3) 0.2196(2) 0.0306(10) Uani 1.00 1 d . . .
C(37) C 0.3389(3) 0.2039(3) 0.2459(2) 0.0352(11) Uani 1.00 1 d . . .
C(38) C 0.3692(3) 0.2860(3) 0.2172(2) 0.0369(11) Uani 1.00 1 d . . .
C(39) C 0.4363(3) 0.2983(3) 0.1608(2) 0.0317(10) Uani 1.00 1 d . . .
C(40) C 0.5994(3) 0.1668(2) -0.0708(2) 0.0259(9) Uani 1.00 1 d . . .
C(41) C 0.6029(3) 0.1581(3) -0.1448(2) 0.0326(11) Uani 1.00 1 d . . .
C(42) C 0.5898(3) 0.2317(3) -0.2047(2) 0.0378(12) Uani 1.00 1 d . . .
C(43) C 0.5721(3) 0.3120(3) -0.1913(2) 0.0392(12) Uani 1.00 1 d . . .
C(44) C 0.5680(3) 0.3155(3) -0.1177(2) 0.0335(11) Uani 1.00 1 d . . .
C(45) C 0.7441(3) 0.1754(2) 0.1525(2) 0.0282(10) Uani 1.00 1 d . . .
C(46) C 0.8233(3) 0.1706(3) 0.1982(3) 0.0387(12) Uani 1.00 1 d . . .
C(47) C 0.8583(3) 0.2462(3) 0.2006(3) 0.0415(13) Uani 1.00 1 d . . .
C(48) C 0.8153(3) 0.3249(3) 0.1571(3) 0.0407(12) Uani 1.00 1 d . . .
C(49) C 0.7386(3) 0.3242(3) 0.1129(3) 0.0368(12) Uani 1.00 1 d . . .
C(50) C 0.0982(2) 0.1589(2) 0.2345(2) 0.0261(9) Uani 1.00 1 d . . .
C(51) C 0.1000(3) 0.1420(3) 0.3134(2) 0.0322(10) Uani 1.00 1 d . . .
C(52) C 0.1048(3) 0.2115(3) 0.3425(2) 0.0341(11) Uani 1.00 1 d . . .
C(53) C 0.1097(3) 0.2942(3) 0.2941(2) 0.0354(11) Uani 1.00 1 d . . .
C(54) C 0.1106(3) 0.3041(2) 0.2170(2) 0.0284(10) Uani 1.00 1 d . . .
C(55) C -0.0463(3) 0.1722(3) 0.0023(2) 0.0291(10) Uani 1.00 1 d . . .
C(56) C -0.1213(3) 0.1625(3) -0.0418(3) 0.0396(12) Uani 1.00 1 d . . .
C(57) C -0.1788(3) 0.2367(3) -0.0779(3) 0.0405(12) Uani 1.00 1 d . . .
C(58) C -0.1633(3) 0.3154(3) -0.0673(3) 0.0459(13) Uani 1.00 1 d . . .
C(59) C -0.0887(3) 0.3186(3) -0.0216(3) 0.0374(11) Uani 1.00 1 d . . .
C(60) C 0.2590(3) 0.1750(2) 0.0082(2) 0.0298(10) Uani 1.00 1 d . . .
C(61) C 0.3319(3) 0.1642(3) -0.0399(2) 0.0364(11) Uani 1.00 1 d . . .
C(62) C 0.3522(3) 0.2349(3) -0.0988(2) 0.0361(12) Uani 1.00 1 d . . .
C(63) C 0.3002(3) 0.3143(3) -0.1082(3) 0.0388(12) Uani 1.00 1 d . . .
C(64) C 0.2302(3) 0.3196(3) -0.0570(2) 0.0349(11) Uani 1.00 1 d . . .
H(1) H 0.5902 0.4724 0.0193 0.041 Uiso 1.00 1 d R . .
H(2) H 0.5663 0.5678 0.0049 0.041 Uiso 1.00 1 d R . .
H(3) H 0.5991 0.4949 0.1373 0.062 Uiso 1.00 1 d R . .
H(4) H 0.6407 0.4986 0.2081 0.062 Uiso 1.00 1 d R . .
H(5) H 0.7369 0.4775 0.3312 0.065 Uiso 1.00 1 d R . .
H(6) H 0.7985 0.4902 0.2632 0.065 Uiso 1.00 1 d R . .
H(7) H -0.0231 0.4835 0.2658 0.066 Uiso 1.00 1 d R . .
H(8) H -0.0640 0.4921 0.1924 0.066 Uiso 1.00 1 d R . .
H(9) H 0.1331 0.5053 0.2800 0.068 Uiso 1.00 1 d R . .
H(10) H 0.1081 0.5009 0.3611 0.068 Uiso 1.00 1 d R . .
H(11) H 0.3046 0.4877 0.2362 0.058 Uiso 1.00 1 d R . .
H(12) H 0.2155 0.4898 0.1783 0.058 Uiso 1.00 1 d R . .
H(13) H 0.4408 0.4820 0.3154 0.055 Uiso 1.00 1 d R . .
H(14) H 0.4779 0.4740 0.2438 0.055 Uiso 1.00 1 d R . .
H(15) H 0.5034 0.4525 0.4425 0.053 Uiso 1.00 1 d R . .
H(16) H 0.4464 0.5432 0.4309 0.052 Uiso 1.00 1 d R . .
H(17) H 0.1827 0.4434 0.0591 0.060 Uiso 1.00 1 d R . .
H(18) H 0.2858 0.4667 0.0499 0.060 Uiso 1.00 1 d R . .
H(19) H 0.0498 0.4614 -0.0465 0.047 Uiso 1.00 1 d R . .
H(20) H -0.0034 0.5464 -0.0828 0.047 Uiso 1.00 1 d R . .
H(21) H 0.6847 0.4413 0.4697 0.055 Uiso 1.00 1 d R . .
H(22) H 0.7823 0.4712 0.4673 0.055 Uiso 1.00 1 d R . .
H(23) H -0.0632 0.4315 0.5479 0.042 Uiso 1.00 1 d R . .
H(24) H -0.0921 0.5275 0.5076 0.041 Uiso 1.00 1 d R . .
H(25) H 0.3677 0.1116 0.7499 0.041 Uiso 1.00 1 c R . .
H(26) H 0.2683 0.2375 0.7446 0.048 Uiso 1.00 1 c R . .
H(27) H 0.2920 0.3671 0.6530 0.052 Uiso 1.00 1 c R . .
H(28) H 0.4181 0.3705 0.5713 0.042 Uiso 1.00 1 c R . .
H(29) H 0.8645 0.1082 0.7309 0.042 Uiso 1.00 1 c R . .
H(30) H 0.8991 0.2296 0.7666 0.047 Uiso 1.00 1 c R . .
H(31) H 0.8133 0.3645 0.7118 0.051 Uiso 1.00 1 c R . .
H(32) H 0.6976 0.3738 0.6203 0.040 Uiso 1.00 1 c R . .
H(33) H 0.5915 0.0701 0.3716 0.043 Uiso 1.00 1 c R . .
H(34) H 0.5984 0.1832 0.2595 0.046 Uiso 1.00 1 c R . .
H(35) H 0.6133 0.3247 0.2656 0.041 Uiso 1.00 1 c R . .
H(36) H 0.6158 0.3500 0.3843 0.035 Uiso 1.00 1 c R . .
H(37) H 0.1151 0.0934 0.8493 0.048 Uiso 1.00 1 c R . .
H(38) H 0.0926 0.2156 0.8924 0.054 Uiso 1.00 1 c R . .
H(39) H 0.0635 0.3541 0.8054 0.053 Uiso 1.00 1 c R . .
H(40) H 0.0552 0.3649 0.6761 0.042 Uiso 1.00 1 c R . .
H(41) H 0.3584 0.1225 0.4596 0.052 Uiso 1.00 1 c R . .
H(42) H 0.4142 0.2527 0.3902 0.048 Uiso 1.00 1 c R . .
H(43) H 0.3375 0.3844 0.3988 0.050 Uiso 1.00 1 c R . .
H(44) H 0.2088 0.3811 0.4769 0.043 Uiso 1.00 1 c R . .
H(45) H -0.1352 0.0803 0.4677 0.047 Uiso 1.00 1 c R . .
H(46) H -0.2046 0.1958 0.3694 0.050 Uiso 1.00 1 c R . .
H(47) H -0.1595 0.3355 0.3526 0.049 Uiso 1.00 1 c R . .
H(48) H -0.0467 0.3570 0.4352 0.042 Uiso 1.00 1 c R . .
H(49) H 0.3560 0.0799 0.2391 0.035 Uiso 1.00 1 c R . .
H(50) H 0.2925 0.1940 0.2841 0.041 Uiso 1.00 1 c R . .
H(51) H 0.3443 0.3329 0.2354 0.044 Uiso 1.00 1 c R . .
H(52) H 0.4570 0.3546 0.1407 0.038 Uiso 1.00 1 c R . .
H(53) H 0.6141 0.1025 -0.1529 0.042 Uiso 1.00 1 c R . .
H(54) H 0.5927 0.2278 -0.2553 0.048 Uiso 1.00 1 c R . .
H(55) H 0.5630 0.3637 -0.2324 0.046 Uiso 1.00 1 c R . .
H(56) H 0.5552 0.3706 -0.1087 0.040 Uiso 1.00 1 c R . .
H(57) H 0.8529 0.1159 0.2269 0.044 Uiso 1.00 1 c R . .
H(58) H 0.9114 0.2447 0.2322 0.050 Uiso 1.00 1 c R . .
H(59) H 0.8386 0.3781 0.1576 0.050 Uiso 1.00 1 c R . .
H(60) H 0.7093 0.3785 0.0828 0.044 Uiso 1.00 1 c R . .
H(61) H 0.0979 0.0846 0.3458 0.036 Uiso 1.00 1 c R . .
H(62) H 0.1046 0.2026 0.3958 0.040 Uiso 1.00 1 c R . .
H(63) H 0.1126 0.3427 0.3133 0.044 Uiso 1.00 1 c R . .
H(64) H 0.1164 0.3604 0.1837 0.034 Uiso 1.00 1 c R . .
H(65) H -0.1324 0.1073 -0.0472 0.050 Uiso 1.00 1 c R . .
H(66) H -0.2295 0.2332 -0.1099 0.050 Uiso 1.00 1 c R . .
H(67) H -0.2032 0.3663 -0.0913 0.053 Uiso 1.00 1 c R . .
H(68) H -0.0785 0.3729 -0.0137 0.044 Uiso 1.00 1 c R . .
H(69) H 0.3670 0.1093 -0.0325 0.044 Uiso 1.00 1 c R . .
H(70) H 0.4016 0.2292 -0.1326 0.045 Uiso 1.00 1 c R . .
H(71) H 0.3123 0.3636 -0.1488 0.045 Uiso 1.00 1 c R . .
H(72) H 0.1956 0.3744 -0.0623 0.041 Uiso 1.00 1 c R . .

loop_
_atom_site_aniso_label
_atom_site_aniso_U_11
_atom_site_aniso_U_22
_atom_site_aniso_U_33
_atom_site_aniso_U_12
_atom_site_aniso_U_13
_atom_site_aniso_U_23
Cu(1) 0.0283(2) 0.0150(2) 0.0204(2) -0.0015(2) 0.0007(2) -0.0050(2)
Cu(2) 0.0299(2) 0.0135(2) 0.0218(2) -0.0005(2) 0.0023(2) -0.0019(2)
Cu(3) 0.0319(2) 0.0136(2) 0.0216(2) 0.0008(2) -0.0008(2) -0.0051(2)
Cu(4) 0.0310(2) 0.0142(2) 0.0209(2) -0.0014(2) -0.0033(2) -0.0044(2)
S(1) 0.0475(6) 0.0225(5) 0.0297(5) -0.0004(4) 0.0086(4) 0.0010(4)
S(2) 0.0342(5) 0.0249(5) 0.0458(6) 0.0067(4) -0.0063(4) -0.0147(4)
S(3) 0.0554(6) 0.0204(5) 0.0310(5) -0.0084(4) -0.0043(4) -0.0104(4)
S(4) 0.0782(11) 0.0218(6) 0.0313(7) 0.0032(6) -0.0154(6) 0.0019(5)
S(5) 0.0445(7) 0.0175(5) 0.0657(10) -0.0021(5) 0.0190(7) -0.0126(6)
S(6) 0.0364(6) 0.0202(5) 0.0458(7) -0.0114(4) -0.0042(5) 0.0040(5)
S(7) 0.0350(8) 0.0200(6) 0.0348(8) -0.0078(5) 0.0043(7) -0.0121(5)
S(8) 0.0583(10) 0.0182(6) 0.0333(7) 0.0020(6) 0.0112(7) -0.0103(5)
S(9) 0.0417(7) 0.0177(5) 0.0407(8) 0.0005(5) -0.0113(6) -0.0003(5)
S(10) 0.0446(9) 0.0165(5) 0.0318(7) -0.0085(5) 0.0050(6) -0.0015(4)
S(11) 0.0497(7) 0.0203(5) 0.0482(8) 0.0006(5) -0.0195(6) -0.0173(5)
S(12) 0.0334(6) 0.0187(5) 0.0299(6) 0.0053(4) -0.0031(5) -0.0019(4)
F(1) 0.0348(12) 0.0171(10) 0.0304(12) -0.0017(8) 0.0008(9) -0.0060(9)
F(2) 0.0383(12) 0.0154(10) 0.0319(12) 0.0015(9) 0.0015(9) -0.0047(9)
F(3) 0.0418(12) 0.0152(10) 0.0307(12) 0.0016(9) -0.0040(9) -0.0058(9)
F(4) 0.0372(12) 0.0159(10) 0.0269(11) -0.0001(8) -0.0027(9) -0.0040(8)
O(1) 0.034(2) 0.025(1) 0.043(2) -0.0026(11) -0.0043(12) -0.0078(12)
O(2) 0.049(2) 0.067(2) 0.038(2) -0.018(2) 0.005(1) -0.007(2)
O(3) 0.042(2) 0.080(3) 0.040(2) -0.001(2) 0.001(1) -0.018(2)
O(4) 0.040(2) 0.081(3) 0.044(2) -0.013(2) 0.006(1) -0.027(2)
O(5) 0.047(2) 0.068(2) 0.054(2) -0.016(2) 0.004(2) -0.035(2)
O(6) 0.040(2) 0.065(2) 0.042(2) 0.002(2) -0.0026(13) -0.021(2)
O(7) 0.036(2) 0.062(2) 0.039(2) -0.014(1) 0.0004(13) -0.015(2)
O(8) 0.051(2) 0.039(2) 0.040(2) 0.006(1) -0.015(1) -0.019(1)
O(9) 0.039(2) 0.062(2) 0.048(2) -0.019(2) 0.010(1) -0.027(2)
O(10) 0.053(2) 0.033(2) 0.031(2) 0.0070(13) 0.0132(13) 0.0021(12)
O(11) 0.038(2) 0.062(2) 0.037(2) -0.014(2) 0.0017(13) -0.006(2)
O(12) 0.035(2) 0.021(1) 0.047(2) -0.0027(11) 0.0036(12) -0.0056(12)
N(1) 0.024(2) 0.023(2) 0.028(2) -0.0000(12) -0.0013(12) -0.0077(13)
N(2) 0.028(2) 0.024(2) 0.024(2) -0.0058(12) 0.0007(12) -0.0071(12)
N(3) 0.026(2) 0.023(2) 0.021(2) -0.0001(12) 0.0004(12) -0.0084(12)
N(4) 0.024(2) 0.028(2) 0.021(2) -0.0046(12) 0.0008(12) -0.0039(13)
N(5) 0.026(2) 0.019(1) 0.026(2) -0.0036(12) 0.0043(12) -0.0058(12)
N(6) 0.028(2) 0.021(2) 0.023(2) 0.0019(12) 0.0014(12) -0.0046(12)
N(7) 0.027(2) 0.024(2) 0.022(2) 0.0007(12) -0.0009(12) -0.0062(12)
N(8) 0.026(2) 0.021(2) 0.025(2) -0.0066(12) 0.0007(12) -0.0074(12)
N(9) 0.028(2) 0.022(2) 0.028(2) -0.0019(12) -0.0003(13) -0.0058(13)
N(10) 0.025(2) 0.021(1) 0.021(2) -0.0047(11) -0.0005(11) -0.0060(12)
N(11) 0.024(2) 0.023(2) 0.027(2) -0.0032(12) 0.0002(12) -0.0042(13)
N(12) 0.031(2) 0.019(2) 0.026(2) 0.0008(12) -0.0008(12) -0.0075(12)
C(1) 0.029(2) 0.018(2) 0.026(2) -0.001(1) -0.002(1) -0.007(1)
C(2) 0.032(2) 0.016(2) 0.028(2) -0.001(1) -0.000(2) -0.004(1)
C(3) 0.034(2) 0.017(2) 0.025(2) -0.001(1) 0.002(2) -0.005(1)
C(4) 0.034(2) 0.017(2) 0.028(2) -0.000(1) -0.006(2) -0.005(1)
C(5) 0.027(2) 0.029(2) 0.022(2) -0.004(2) -0.001(1) -0.007(2)
C(6) 0.032(2) 0.042(2) 0.029(2) -0.010(2) 0.005(2) -0.001(2)
C(7) 0.024(2) 0.054(3) 0.043(3) -0.004(2) 0.012(2) -0.016(2)
C(8) 0.028(2) 0.045(3) 0.057(3) 0.006(2) 0.006(2) -0.017(2)
C(9) 0.031(2) 0.029(2) 0.045(3) -0.000(2) 0.002(2) -0.006(2)
C(10) 0.028(2) 0.027(2) 0.023(2) -0.000(1) 0.003(1) -0.010(2)
C(11) 0.030(2) 0.035(2) 0.039(2) 0.005(2) -0.005(2) -0.004(2)
C(12) 0.030(2) 0.046(3) 0.042(3) -0.008(2) -0.009(2) -0.012(2)
C(13) 0.048(3) 0.038(2) 0.042(3) -0.020(2) -0.004(2) -0.014(2)
C(14) 0.037(2) 0.029(2) 0.034(2) -0.008(2) -0.004(2) -0.006(2)
C(15) 0.026(2) 0.027(2) 0.028(2) 0.000(1) -0.001(1) -0.012(2)
C(16) 0.037(2) 0.033(2) 0.037(2) 0.001(2) -0.008(2) -0.021(2)
C(17) 0.034(2) 0.056(3) 0.025(2) 0.003(2) -0.004(2) -0.019(2)
C(18) 0.036(2) 0.041(2) 0.026(2) -0.001(2) 0.001(2) -0.006(2)
C(19) 0.036(2) 0.032(2) 0.020(2) -0.003(2) 0.001(2) -0.002(2)
C(20) 0.034(2) 0.030(2) 0.027(2) -0.005(2) -0.003(2) -0.003(2)
C(21) 0.043(3) 0.051(3) 0.025(2) -0.010(2) -0.004(2) 0.003(2)
C(22) 0.040(2) 0.069(3) 0.025(2) -0.015(2) 0.003(2) -0.013(2)
C(23) 0.041(2) 0.053(3) 0.038(3) -0.008(2) 0.000(2) -0.023(2)
C(24) 0.040(2) 0.034(2) 0.031(2) -0.005(2) 0.003(2) -0.014(2)
C(25) 0.026(2) 0.023(2) 0.035(2) -0.000(1) 0.001(2) -0.010(2)
C(26) 0.032(2) 0.040(3) 0.058(3) 0.003(2) 0.005(2) -0.023(2)
C(27) 0.023(2) 0.057(3) 0.038(2) -0.004(2) 0.007(2) -0.014(2)
C(28) 0.035(2) 0.043(3) 0.046(3) -0.008(2) 0.009(2) 0.000(2)
C(29) 0.038(2) 0.026(2) 0.043(3) -0.002(2) 0.014(2) -0.001(2)
C(30) 0.024(2) 0.023(2) 0.039(2) -0.006(1) 0.004(2) -0.009(2)
C(31) 0.032(2) 0.034(2) 0.052(3) -0.008(2) -0.001(2) -0.019(2)
C(32) 0.029(2) 0.050(3) 0.046(3) -0.001(2) -0.006(2) -0.022(2)
C(33) 0.049(3) 0.036(2) 0.037(2) 0.010(2) -0.016(2) -0.010(2)
C(34) 0.045(2) 0.024(2) 0.036(2) 0.001(2) -0.006(2) -0.004(2)
C(35) 0.026(2) 0.024(2) 0.027(2) -0.001(1) -0.003(1) -0.008(2)
C(36) 0.028(2) 0.032(2) 0.028(2) -0.005(2) -0.001(2) -0.002(2)
C(37) 0.029(2) 0.041(2) 0.032(2) 0.002(2) 0.006(2) -0.007(2)
C(38) 0.040(2) 0.035(2) 0.036(2) 0.008(2) 0.005(2) -0.014(2)
C(39) 0.037(2) 0.024(2) 0.035(2) 0.004(2) 0.001(2) -0.011(2)
C(40) 0.028(2) 0.026(2) 0.026(2) -0.009(2) 0.006(1) -0.011(2)
C(41) 0.039(2) 0.035(2) 0.032(2) -0.015(2) 0.012(2) -0.019(2)
C(42) 0.046(2) 0.053(3) 0.021(2) -0.016(2) 0.007(2) -0.017(2)
C(43) 0.054(3) 0.039(2) 0.023(2) -0.011(2) 0.004(2) -0.003(2)
C(44) 0.045(2) 0.028(2) 0.028(2) -0.005(2) -0.001(2) -0.007(2)
C(45) 0.026(2) 0.024(2) 0.030(2) -0.000(1) 0.004(2) -0.001(2)
C(46) 0.030(2) 0.038(2) 0.042(3) 0.006(2) -0.006(2) -0.003(2)
C(47) 0.023(2) 0.049(3) 0.053(3) -0.003(2) -0.003(2) -0.016(2)
C(48) 0.032(2) 0.033(2) 0.059(3) -0.004(2) -0.007(2) -0.018(2)
C(49) 0.032(2) 0.026(2) 0.053(3) 0.001(2) -0.009(2) -0.013(2)
C(50) 0.024(2) 0.024(2) 0.028(2) -0.004(1) 0.004(1) -0.004(2)
C(51) 0.034(2) 0.035(2) 0.021(2) -0.003(2) 0.007(2) 0.004(2)
C(52) 0.031(2) 0.049(3) 0.020(2) 0.005(2) 0.004(2) -0.009(2)
C(53) 0.040(2) 0.038(2) 0.032(2) 0.003(2) -0.001(2) -0.018(2)
C(54) 0.035(2) 0.025(2) 0.024(2) -0.001(2) -0.001(2) -0.006(2)
C(55) 0.028(2) 0.031(2) 0.030(2) -0.005(2) 0.001(2) -0.012(2)
C(56) 0.034(2) 0.045(3) 0.046(3) -0.009(2) -0.001(2) -0.022(2)
C(57) 0.028(2) 0.053(3) 0.044(3) -0.007(2) -0.006(2) -0.017(2)
C(58) 0.028(2) 0.044(3) 0.060(3) 0.001(2) -0.014(2) -0.007(2)
C(59) 0.034(2) 0.031(2) 0.046(3) -0.001(2) -0.006(2) -0.008(2)
C(60) 0.034(2) 0.027(2) 0.028(2) -0.000(2) -0.004(2) -0.007(2)
C(61) 0.038(2) 0.033(2) 0.038(2) 0.005(2) 0.002(2) -0.013(2)
C(62) 0.029(2) 0.047(3) 0.037(2) -0.006(2) 0.008(2) -0.018(2)
C(63) 0.046(3) 0.030(2) 0.038(2) -0.009(2) 0.008(2) -0.004(2)
C(64) 0.039(2) 0.025(2) 0.038(2) -0.001(2) 0.008(2) -0.006(2)

loop_
_geom_bond_atom_site_label_1
_geom_bond_atom_site_label_2
_geom_bond_distance
_geom_bond_publ_flag
_geom_bond_site_symmetry_1
_geom_bond_site_symmetry_2
Cu(1) F(1) 1.957(2) ? . .
Cu(1) N(1) 2.090(3) ? . .
Cu(1) N(2) 2.101(3) ? . .
Cu(1) N(3) 2.059(3) ? . .
Cu(1) C(1) 2.021(3) ? . .
Cu(2) F(2) 1.933(2) ? . .
Cu(2) N(4) 2.041(3) ? . .
Cu(2) N(5) 2.109(3) ? . .
Cu(2) N(6) 2.072(3) ? . .
Cu(2) C(2) 2.026(3) ? . .
Cu(3) F(3) 1.935(2) ? . .
Cu(3) N(7) 2.060(3) ? . .
Cu(3) N(8) 2.028(3) ? . .
Cu(3) N(9) 2.113(3) ? . .
Cu(3) C(3) 2.022(3) ? . .
Cu(4) F(4) 1.955(2) ? . .
Cu(4) N(10) 2.048(3) ? . .
Cu(4) N(11) 2.090(3) ? . .
Cu(4) N(12) 2.097(3) ? . .
Cu(4) C(4) 2.016(3) ? . .
S(1) C(1) 1.805(4) ? . .
S(1) C(5) 1.765(4) ? . .
S(2) C(1) 1.801(4) ? . .
S(2) C(10) 1.764(4) ? . .
S(3) C(1) 1.794(4) ? . .
S(3) C(15) 1.758(3) ? . .
S(4) S(16) 0.82(1) ? . .
S(4) S(17) 2.40(1) ? . .
S(4) C(2) 1.797(4) ? . .
S(4) C(20) 1.747(5) ? . .
S(5) S(17) 0.85(1) ? . .
S(5) S(18) 2.42(1) ? . .
S(5) C(2) 1.804(4) ? . .
S(5) C(25) 1.753(4) ? . .
S(6) S(16) 2.36(1) ? . .
S(6) S(18) 0.92(1) ? . .
S(6) C(2) 1.803(4) ? . .
S(6) C(30) 1.773(4) ? . .
S(7) S(13) 0.46(2) ? . .
S(7) C(3) 1.819(4) ? . .
S(7) C(35) 1.769(4) ? . .
S(8) S(14) 0.61(1) ? . .
S(8) C(3) 1.792(4) ? . .
S(8) C(40) 1.754(3) ? . .
S(9) S(15) 0.66(2) ? . .
S(9) C(3) 1.817(4) ? . .
S(9) C(45) 1.759(4) ? . .
S(10) S(19) 0.58(2) ? . .
S(10) C(4) 1.787(4) ? . .
S(10) C(50) 1.759(4) ? . .
S(11) S(20) 0.90(2) ? . .
S(11) S(21) 2.42(3) ? . .
S(11) C(4) 1.800(4) ? . .
S(11) C(55) 1.766(4) ? . .
S(12) S(21) 0.63(3) ? . .
S(12) C(4) 1.819(4) ? . .
S(12) C(60) 1.762(4) ? . .
S(13) C(3) 1.72(2) ? . .
S(13) C(35) 1.76(2) ? . .
S(14) C(3) 1.87(2) ? . .
S(14) C(40) 1.68(1) ? . .
S(15) C(3) 1.75(1) ? . .
S(15) C(45) 1.87(2) ? . .
S(16) C(2) 1.77(1) ? . .
S(16) C(20) 1.90(1) ? . .
S(17) C(2) 1.78(1) ? . .
S(17) C(25) 1.91(1) ? . .
S(18) C(2) 1.88(2) ? . .
S(18) C(30) 1.77(1) ? . .
S(19) C(4) 1.82(2) ? . .
S(19) C(50) 1.78(2) ? . .
S(20) C(4) 1.91(2) ? . .
S(20) C(55) 1.83(2) ? . .
S(21) C(4) 1.69(3) ? . .
S(21) C(60) 1.87(3) ? . .
N(1) C(5) 1.326(4) ? . .
N(1) C(9) 1.352(5) ? . .
N(2) C(10) 1.339(4) ? . .
N(2) C(14) 1.340(6) ? . .
N(3) C(15) 1.335(5) ? . .
N(3) C(19) 1.350(4) ? . .
N(4) C(20) 1.334(4) ? . .
N(4) C(24) 1.339(6) ? . .
N(5) C(25) 1.332(5) ? . .
N(5) C(29) 1.343(5) ? . .
N(6) C(30) 1.333(5) ? . .
N(6) C(34) 1.341(4) ? . .
N(7) C(35) 1.344(5) ? . .
N(7) C(39) 1.346(6) ? . .
N(8) Cu(3) 2.028(3) ? . .
N(8) C(40) 1.337(5) ? . .
N(8) C(44) 1.354(4) ? . .
N(9) C(45) 1.336(4) ? . .
N(9) C(49) 1.345(6) ? . .
N(10) C(50) 1.335(4) ? . .
N(10) C(54) 1.348(5) ? . .
N(11) C(55) 1.334(5) ? . .
N(11) C(59) 1.351(5) ? . .
N(12) C(60) 1.338(5) ? . .
N(12) C(64) 1.345(5) ? . .
C(5) C(6) 1.396(5) ? . .
C(6) C(7) 1.376(6) ? . .
C(7) C(8) 1.372(6) ? . .
C(8) C(9) 1.382(6) ? . .
C(10) C(11) 1.395(6) ? . .
C(11) C(12) 1.369(7) ? . .
C(12) C(13) 1.383(6) ? . .
C(13) C(14) 1.385(6) ? . .
C(15) C(16) 1.395(6) ? . .
C(16) C(17) 1.375(5) ? . .
C(17) C(18) 1.384(7) ? . .
C(18) C(19) 1.388(6) ? . .
C(20) C(21) 1.403(6) ? . .
C(21) C(22) 1.361(8) ? . .
C(22) C(23) 1.387(6) ? . .
C(23) C(24) 1.390(6) ? . .
C(25) C(26) 1.394(6) ? . .
C(26) C(27) 1.367(6) ? . .
C(27) C(28) 1.375(7) ? . .
C(28) C(29) 1.375(6) ? . .
C(30) C(31) 1.382(6) ? . .
C(31) C(32) 1.376(6) ? . .
C(32) C(33) 1.370(7) ? . .
C(33) C(34) 1.390(7) ? . .
C(35) C(36) 1.398(5) ? . .
C(36) C(37) 1.371(6) ? . .
C(37) C(38) 1.385(6) ? . .
C(38) C(39) 1.387(6) ? . .
C(40) N(8) 1.337(5) ? . .
C(40) C(41) 1.407(6) ? . .
C(41) C(42) 1.368(5) ? . .
C(42) C(43) 1.387(7) ? . .
C(43) C(44) 1.372(6) ? . .
C(44) N(8) 1.354(4) ? . .
C(45) C(46) 1.394(6) ? . .
C(46) C(47) 1.370(7) ? . .
C(47) C(48) 1.381(6) ? . .
C(48) C(49) 1.368(6) ? . .
C(50) C(51) 1.396(5) ? . .
C(51) C(52) 1.381(7) ? . .
C(52) C(53) 1.382(6) ? . .
C(53) C(54) 1.380(6) ? . .
C(55) C(56) 1.392(6) ? . .
C(56) C(57) 1.384(6) ? . .
C(57) C(58) 1.374(8) ? . .
C(58) C(59) 1.372(7) ? . .
C(60) C(61) 1.388(6) ? . .
C(61) C(62) 1.379(5) ? . .
C(62) C(63) 1.384(6) ? . .
C(63) C(64) 1.379(6) ? . .
O(1) H(1) 0.9136 ? . .
O(1) H(2) 0.9239 ? . .
O(2) H(3) 0.9169 ? . .
O(2) H(4) 0.9044 ? . .
O(3) H(5) 0.9029 ? . .
O(3) H(6) 0.9226 ? . .
O(4) H(7) 0.9209 ? . .
O(4) H(8) 0.8961 ? . .
O(5) H(9) 0.9161 ? . .
O(5) H(10) 0.9166 ? . .
O(6) H(11) 0.9341 ? . .
O(6) H(12) 0.9146 ? . .
O(7) H(13) 0.9020 ? . .
O(7) H(14) 0.9095 ? . .
O(8) H(15) 0.9283 ? . .
O(8) H(16) 0.9271 ? . .
O(9) H(17) 0.9079 ? . .
O(9) H(18) 0.9212 ? . .
O(10) H(19) 0.9165 ? . .
O(10) H(20) 0.9037 ? . .
O(11) H(21) 0.8862 ? . .
O(11) H(22) 0.9215 ? . .
O(12) H(23) 0.9312 ? . .
O(12) H(24) 0.8992 ? . .
C(6) H(25) 0.9500 ? . .
C(7) H(26) 0.9499 ? . .
C(8) H(27) 0.9501 ? . .
C(9) H(28) 0.9500 ? . .
C(11) H(29) 0.9500 ? . .
C(12) H(30) 0.9500 ? . .
C(13) H(31) 0.9500 ? . .
C(14) H(32) 0.9500 ? . .
C(16) H(33) 0.9500 ? . .
C(17) H(34) 0.9500 ? . .
C(18) H(35) 0.9500 ? . .
C(19) H(36) 0.9500 ? . .
C(21) H(37) 0.9501 ? . .
C(22) H(38) 0.9499 ? . .
C(23) H(39) 0.9501 ? . .
C(24) H(40) 0.9500 ? . .
C(26) H(41) 0.9501 ? . .
C(27) H(42) 0.9500 ? . .
C(28) H(43) 0.9500 ? . .
C(29) H(44) 0.9500 ? . .
C(31) H(45) 0.9501 ? . .
C(32) H(46) 0.9501 ? . .
C(33) H(47) 0.9500 ? . .
C(34) H(48) 0.9500 ? . .
C(36) H(49) 0.9500 ? . .
C(37) H(50) 0.9500 ? . .
C(38) H(51) 0.9500 ? . .
C(39) H(52) 0.9499 ? . .
C(41) H(53) 0.9500 ? . .
C(42) H(54) 0.9500 ? . .
C(43) H(55) 0.9500 ? . .
C(44) H(56) 0.9500 ? . .
C(46) H(57) 0.9500 ? . .
C(47) H(58) 0.9500 ? . .
C(48) H(59) 0.9500 ? . .
C(49) H(60) 0.9500 ? . .
C(51) H(61) 0.9500 ? . .
C(52) H(62) 0.9500 ? . .
C(53) H(63) 0.9500 ? . .
C(54) H(64) 0.9500 ? . .
C(56) H(65) 0.9500 ? . .
C(57) H(66) 0.9499 ? . .
C(58) H(67) 0.9501 ? . .
C(59) H(68) 0.9500 ? . .
C(61) H(69) 0.9500 ? . .
C(62) H(70) 0.9500 ? . .
C(63) H(71) 0.9500 ? . .
C(64) H(72) 0.9501 ? . .
